data_7707578
loop_
_publ_author_name
'Cesari, Cristiana'
'Bortoluzzi, Marco'
'Femoni, Cristina'
'Iapalucci, Maria Carmela'
'Zacchini, Stefano'

_publ_section_title
;
 One-pot atmospheric pressure synthesis of
 [H<sub>3</sub>Ru<sub>4</sub>(CO)<sub>12</sub>]<sup/>.
;
_journal_issue 27
_journal_name_full 'Dalton transactions (Cambridge, England : 2003)'
_journal_page_first 9610
_journal_page_last 9622
_journal_paper_doi 10.1039/d1dt01517f
_journal_volume 50
_journal_year 2021
_chemical_formula_sum 'C51 H70 Br4 K2 N2 O33 Ru8'
_chemical_formula_weight 2445.49
_space_group_crystal_system monoclinic
_space_group_IT_number 14
_space_group_name_Hall '-P 2ybc'
_space_group_name_H-M_alt 'P 1 21/c 1'
_atom_sites_solution_hydrogens geom
_audit_creation_method SHELXL-2014/7
_audit_update_record
;
2021-05-06 deposited with the CCDC.	2021-06-04 downloaded from the CCDC.
;
_cell_angle_alpha 90
_cell_angle_beta 93.1740(10)
_cell_angle_gamma 90
_cell_formula_units_Z 4
_cell_length_a 19.1095(8)
_cell_length_b 17.8113(7)
_cell_length_c 22.7190(9)
_cell_measurement_reflns_used 9529
_cell_measurement_temperature 100(2)
_cell_measurement_theta_max 27.1485
_cell_measurement_theta_min 2.287
_cell_volume 7720.9(5)
_computing_cell_refinement 'APEX2 (Bruker AXS, 2006)'
_computing_data_collection 'APEX2 (Bruker AXS, 2006)'
_computing_data_reduction 'SAINT (Bruker AXS, 2004)'
_computing_molecular_graphics 'SCHAKAL99 (Keller, 1999)'
_computing_publication_material 'XCIF (Bruker AXS, 2001)'
_computing_structure_refinement 'SHELXL-2014/7 (Sheldrick, 2014)'
_computing_structure_solution 'SHELXL-2014/7 (Sheldrick, 2014)'
_diffrn_ambient_temperature 100(2)
_diffrn_measured_fraction_theta_full 0.998
_diffrn_measured_fraction_theta_max 0.996
_diffrn_measurement_device_type 'PHOTON2 area detector'
_diffrn_measurement_method 'phi and omega scans'
_diffrn_radiation_type MoK\a
_diffrn_radiation_wavelength 0.71073
_diffrn_reflns_av_R_equivalents 0.1080
_diffrn_reflns_av_unetI/netI 0.0440
_diffrn_reflns_Laue_measured_fraction_full 0.998
_diffrn_reflns_Laue_measured_fraction_max 0.996
_diffrn_reflns_limit_h_max 23
_diffrn_reflns_limit_h_min -23
_diffrn_reflns_limit_k_max 21
_diffrn_reflns_limit_k_min -21
_diffrn_reflns_limit_l_max 28
_diffrn_reflns_limit_l_min -28
_diffrn_reflns_number 142356
_diffrn_reflns_point_group_measured_fraction_full 0.998
_diffrn_reflns_point_group_measured_fraction_max 0.996
_diffrn_reflns_theta_full 25.242
_diffrn_reflns_theta_max 25.999
_diffrn_reflns_theta_min 1.454
_diffrn_source 'fine-focus sealed tube'
_exptl_absorpt_coefficient_mu 3.780
_exptl_absorpt_correction_T_max 0.4302
_exptl_absorpt_correction_T_min 0.2916
_exptl_absorpt_correction_type empirical
_exptl_absorpt_process_details
;
 Data were corrected for Lorentz polarization and absorption
 effects (empirical absorption corrections SADABS).
 R(int) = 0.1837 (selected reflections only, before parameter refinement)
 R(int) = 0.0720 (selected reflections only, after parameter refinement)
;
_exptl_crystal_colour orange
_exptl_crystal_density_diffrn 2.104
_exptl_crystal_description prism
_exptl_crystal_F_000 4736
_exptl_crystal_size_max 0.210
_exptl_crystal_size_mid 0.180
_exptl_crystal_size_min 0.160
_refine_diff_density_max 1.059
_refine_diff_density_min -1.376
_refine_diff_density_rms 0.126
_refine_ls_extinction_method none
_refine_ls_goodness_of_fit_ref 1.043
_refine_ls_hydrogen_treatment constr
_refine_ls_matrix_type full
_refine_ls_number_parameters 919
_refine_ls_number_reflns 15106
_refine_ls_number_restraints 12
_refine_ls_restrained_S_all 1.043
_refine_ls_R_factor_all 0.0377
_refine_ls_R_factor_gt 0.0286
_refine_ls_shift/su_max 0.002
_refine_ls_shift/su_mean 0.000
_refine_ls_structure_factor_coef Fsqd
_refine_ls_weighting_details 'w=1/[\s^2^(Fo^2^)+(0.0183P)^2^+21.7648P] where P=(Fo^2^+2Fc^2^)/3'
_refine_ls_weighting_scheme calc
_refine_ls_wR_factor_gt 0.0638
_refine_ls_wR_factor_ref 0.0656
_reflns_Friedel_coverage 0.000
_reflns_number_gt 12867
_reflns_number_total 15106
_reflns_threshold_expression 'I > 2\s(I)'
_cod_data_source_file d1dt01517f3.cif
_cod_data_source_block 2BrTEA2K2
_cod_depositor_comments 'Adding full bibliography for 7707576--7707590.cif.'
_cod_original_sg_symbol_H-M 'P 21/c'
_cod_database_code 7707578
_shelx_shelxl_version_number 2014/7
_shelx_space_group_comment
;
The symmetry employed for this shelxl refinement is uniquely defined
by the following loop, which should always be used as a source of
symmetry information in preference to the above space-group names.
They are only intended as comments.
;
_shelx_estimated_absorpt_t_min 0.504
_shelx_estimated_absorpt_t_max 0.583

loop_
_space_group_symop_operation_xyz
'x, y, z'
'-x, y+1/2, -z+1/2'
'-x, -y, -z'
'x, -y-1/2, z-1/2'

loop_
_atom_site_label
_atom_site_type_symbol
_atom_site_fract_x
_atom_site_fract_y
_atom_site_fract_z
_atom_site_U_iso_or_equiv
_atom_site_adp_type
_atom_site_occupancy
_atom_site_site_symmetry_order
_atom_site_calc_flag
_atom_site_refinement_flags_posn
_atom_site_refinement_flags_adp
_atom_site_refinement_flags_occupancy
_atom_site_disorder_assembly
_atom_site_disorder_group
Ru1 Ru 0.39667(2) 0.10616(2) 0.65903(2) 0.00665(7) Uani 1 1 d . . . . .
Ru2 Ru 0.33030(2) 0.05367(2) 0.74977(2) 0.00685(7) Uani 1 1 d . . . . .
Ru3 Ru 0.14503(2) 0.07901(2) 0.74865(2) 0.00799(7) Uani 1 1 d . . . . .
Ru4 Ru 0.08276(2) 0.14783(2) 0.65663(2) 0.00809(7) Uani 1 1 d . . . . .
Ru5 Ru 0.09928(2) 0.34436(2) 0.64367(2) 0.00794(7) Uani 1 1 d . . . . .
Ru6 Ru 0.17539(2) 0.41495(2) 0.72697(2) 0.00767(7) Uani 1 1 d . . . . .
Ru7 Ru 0.35995(2) 0.39058(2) 0.72910(2) 0.00662(7) Uani 1 1 d . . . . .
Ru8 Ru 0.41310(2) 0.30692(2) 0.64605(2) 0.00666(7) Uani 1 1 d . . . . .
K1 K 0.24914(4) 0.21519(5) 0.53125(4) 0.01226(18) Uani 1 1 d . . . . .
K2 K 0.26056(4) 0.24538(5) 0.85948(4) 0.01232(18) Uani 1 1 d . . . . .
Br1 Br 0.23993(2) 0.04039(2) 0.83300(2) 0.01593(9) Uani 1 1 d . . . . .
Br2 Br 0.05160(2) 0.24147(2) 0.56682(2) 0.01604(9) Uani 1 1 d . . . . .
Br3 Br 0.27755(2) 0.44536(2) 0.80790(2) 0.01632(9) Uani 1 1 d . . . . .
Br4 Br 0.43590(2) 0.19307(2) 0.57290(2) 0.01655(10) Uani 1 1 d . . . . .
C1 C 0.4846(2) 0.0979(2) 0.69540(19) 0.0121(9) Uani 1 1 d . . . . .
C2 C 0.40735(18) 0.0150(2) 0.62321(18) 0.0116(9) Uani 1 1 d . . . . .
C3 C 0.4086(2) 0.0212(2) 0.79246(18) 0.0120(9) Uani 1 1 d . . . . .
C4 C 0.32222(19) -0.0424(2) 0.72101(18) 0.0120(9) Uani 1 1 d . . . . .
C5 C 0.1282(2) -0.0153(3) 0.71763(19) 0.0147(9) Uani 1 1 d . . . . .
C6 C 0.0675(2) 0.0667(2) 0.7925(2) 0.0152(9) Uani 1 1 d . . . . .
C7 C 0.0424(2) 0.0647(2) 0.62197(19) 0.0143(9) Uani 1 1 d . . . . .
C8 C 0.0026(2) 0.1626(2) 0.6958(2) 0.0157(9) Uani 1 1 d . . . . .
C9 C 0.0172(2) 0.3547(2) 0.68093(19) 0.0150(9) Uani 1 1 d . . . . .
C10 C 0.07480(19) 0.4281(2) 0.60023(19) 0.0135(9) Uani 1 1 d . . . . .
C11 C 0.1007(2) 0.4555(2) 0.76328(19) 0.0128(9) Uani 1 1 d . . . . .
C12 C 0.18058(19) 0.5013(2) 0.68316(19) 0.0133(9) Uani 1 1 d . . . . .
C13 C 0.36416(19) 0.4808(2) 0.69030(19) 0.0119(9) Uani 1 1 d . . . . .
C14 C 0.4457(2) 0.4104(2) 0.76628(18) 0.0101(8) Uani 1 1 d . . . . .
C15 C 0.43540(19) 0.3884(2) 0.60225(18) 0.0118(9) Uani 1 1 d . . . . .
C16 C 0.5038(2) 0.3053(2) 0.67695(19) 0.0135(9) Uani 1 1 d . . . . .
O1 O 0.53965(14) 0.09463(17) 0.71865(14) 0.0202(7) Uani 1 1 d . . . . .
O2 O 0.41302(14) -0.04126(17) 0.59891(14) 0.0178(7) Uani 1 1 d . . . . .
O3 O 0.45701(15) 0.00047(17) 0.82034(13) 0.0194(7) Uani 1 1 d . . . . .
O4 O 0.31831(16) -0.10295(17) 0.70359(14) 0.0207(7) Uani 1 1 d . . . . .
O5 O 0.11599(16) -0.07288(18) 0.69703(14) 0.0222(7) Uani 1 1 d . . . . .
O6 O 0.02083(16) 0.0582(2) 0.82130(15) 0.0270(8) Uani 1 1 d . . . . .
O7 O 0.01628(16) 0.01430(19) 0.59850(14) 0.0252(8) Uani 1 1 d . . . . .
O8 O -0.04701(15) 0.17242(19) 0.72141(14) 0.0237(7) Uani 1 1 d . . . . .
O9 O -0.03464(15) 0.36148(19) 0.70418(15) 0.0270(8) Uani 1 1 d . . . . .
O10 O 0.05880(15) 0.48029(18) 0.57287(14) 0.0207(7) Uani 1 1 d . . . . .
O11 O 0.05429(15) 0.48095(18) 0.78669(14) 0.0233(7) Uani 1 1 d . . . . .
O12 O 0.18390(17) 0.55395(18) 0.65489(15) 0.0246(7) Uani 1 1 d . . . . .
O13 O 0.36400(15) 0.53740(17) 0.66650(14) 0.0200(7) Uani 1 1 d . . . . .
O14 O 0.49919(14) 0.42156(17) 0.78958(13) 0.0169(7) Uani 1 1 d . . . . .
O15 O 0.44796(16) 0.43991(17) 0.57383(14) 0.0211(7) Uani 1 1 d . . . . .
O16 O 0.56130(14) 0.30396(19) 0.69519(14) 0.0225(7) Uani 1 1 d . . . . .
C21 C 0.23788(19) 0.1157(2) 0.64606(17) 0.0081(8) Uani 1 1 d . U . . .
O21 O 0.29423(13) 0.11837(15) 0.61942(12) 0.0091(6) Uani 1 1 d . . . . .
O22 O 0.18035(13) 0.13252(15) 0.61765(12) 0.0092(6) Uani 1 1 d . . . . .
O23 O 0.23848(12) 0.09593(15) 0.70132(12) 0.0091(6) Uani 1 1 d . . . . .
C31 C 0.15422(17) 0.2495(2) 0.74943(18) 0.0078(8) Uani 1 1 d . U . . .
O31 O 0.17040(13) 0.31248(15) 0.77295(12) 0.0104(6) Uani 1 1 d . . . . .
O32 O 0.16173(13) 0.19016(15) 0.77943(12) 0.0104(6) Uani 1 1 d . . . . .
O33 O 0.13046(13) 0.24663(15) 0.69403(12) 0.0093(6) Uani 1 1 d . . . . .
C41 C 0.25558(19) 0.3333(2) 0.63271(17) 0.0086(8) Uani 1 1 d . . . . .
O41 O 0.19620(13) 0.32886(16) 0.60462(12) 0.0100(6) Uani 1 1 d . . . . .
O42 O 0.30945(13) 0.30846(15) 0.60942(12) 0.0094(6) Uani 1 1 d . . . . .
O43 O 0.26081(12) 0.36305(15) 0.68528(12) 0.0090(6) Uani 1 1 d . . . . .
C51 C 0.35625(18) 0.2225(2) 0.75080(18) 0.0088(8) Uani 1 1 d . . . . .
O51 O 0.34907(13) 0.28700(15) 0.77250(12) 0.0088(6) Uani 1 1 d . . . . .
O52 O 0.34133(13) 0.16502(15) 0.78131(12) 0.0092(6) Uani 1 1 d . . . . .
O53 O 0.37885(13) 0.21414(15) 0.69775(12) 0.0088(6) Uani 1 1 d . . . . .
C61 C 0.1115(2) 0.1549(3) 0.4283(2) 0.0207(10) Uani 1 1 d . . . . .
C62 C 0.0975(2) 0.0903(3) 0.4677(2) 0.0261(11) Uani 1 1 d . . . . .
H62A H 0.1030 0.0432 0.4462 0.039 Uiso 1 1 calc R U . . .
H62B H 0.0496 0.0938 0.4808 0.039 Uiso 1 1 calc R U . . .
H62C H 0.1308 0.0914 0.5021 0.039 Uiso 1 1 calc R U . . .
C63 C 0.0536(2) 0.1799(3) 0.3858(2) 0.0308(12) Uani 1 1 d . . . . .
H63A H 0.0214 0.2126 0.4061 0.046 Uiso 1 1 calc R U . . .
H63B H 0.0280 0.1359 0.3701 0.046 Uiso 1 1 calc R U . . .
H63C H 0.0733 0.2076 0.3533 0.046 Uiso 1 1 calc R U . . .
O61 O 0.16844(15) 0.18634(19) 0.43105(14) 0.0232(7) Uani 1 1 d . . . . .
C71 C 0.2149(2) 0.3908(3) 0.4731(2) 0.0193(10) Uani 1 1 d . . . . .
C72 C 0.2392(2) 0.4597(3) 0.5055(2) 0.0251(11) Uani 1 1 d . . . . .
H72A H 0.2863 0.4512 0.5237 0.038 Uiso 1 1 calc R U . . .
H72B H 0.2069 0.4713 0.5362 0.038 Uiso 1 1 calc R U . . .
H72C H 0.2405 0.5019 0.4779 0.038 Uiso 1 1 calc R U . . .
C73 C 0.1399(2) 0.3852(3) 0.4535(2) 0.0270(11) Uani 1 1 d . . . . .
H73A H 0.1342 0.3490 0.4211 0.041 Uiso 1 1 calc R U . . .
H73B H 0.1228 0.4345 0.4400 0.041 Uiso 1 1 calc R U . . .
H73C H 0.1128 0.3685 0.4865 0.041 Uiso 1 1 calc R U . . .
O71 O 0.25583(16) 0.34012(18) 0.46336(13) 0.0205(7) Uani 1 1 d . . . . .
C81 C 0.3570(2) 0.3960(3) 0.94366(18) 0.0160(9) Uani 1 1 d . . . . .
C82 C 0.4252(2) 0.4284(3) 0.9256(2) 0.0305(12) Uani 1 1 d . . . . .
H82A H 0.4510 0.3902 0.9046 0.046 Uiso 1 1 calc R U . . .
H82B H 0.4533 0.4445 0.9608 0.046 Uiso 1 1 calc R U . . .
H82C H 0.4159 0.4717 0.8997 0.046 Uiso 1 1 calc R U . . .
C83 C 0.3086(2) 0.4486(3) 0.9730(2) 0.0237(11) Uani 1 1 d . . . . .
H83A H 0.2603 0.4392 0.9581 0.028 Uiso 1 1 calc R U . . .
H83B H 0.3214 0.5006 0.9644 0.028 Uiso 1 1 calc R U . . .
H83C H 0.3125 0.4404 1.0157 0.028 Uiso 1 1 calc R U . . .
O81 O 0.34246(15) 0.33086(18) 0.93660(14) 0.0206(7) Uani 1 1 d . . . . .
C91 C 0.1586(3) 0.6532(3) 0.4880(3) 0.0349(13) Uani 1 1 d . . . . .
C92 C 0.1301(4) 0.6771(4) 0.5433(3) 0.0570(19) Uani 1 1 d . . . . .
H92A H 0.1631 0.7113 0.5640 0.086 Uiso 1 1 calc R U . . .
H92B H 0.1226 0.6330 0.5680 0.086 Uiso 1 1 calc R U . . .
H92C H 0.0854 0.7029 0.5349 0.086 Uiso 1 1 calc R U . . .
C93 C 0.1112(3) 0.6120(3) 0.4468(3) 0.0433(15) Uani 1 1 d . . . . .
H93A H 0.1377 0.5918 0.4146 0.065 Uiso 1 1 calc R U . . .
H93B H 0.0748 0.6461 0.4305 0.065 Uiso 1 1 calc R U . . .
H93C H 0.0894 0.5707 0.4675 0.065 Uiso 1 1 calc R U . . .
O91 O 0.2190(2) 0.6665(3) 0.4766(2) 0.0606(13) Uani 1 1 d . . . . .
C95 C 0.8169(3) 0.1038(3) 0.4680(2) 0.0267(11) Uani 1 1 d . . . . .
C96 C 0.7873(3) 0.0573(3) 0.4183(2) 0.0353(13) Uani 1 1 d . . . . .
H96A H 0.7370 0.0499 0.4226 0.053 Uiso 1 1 calc R U . . .
H96B H 0.8110 0.0085 0.4186 0.053 Uiso 1 1 calc R U . . .
H96C H 0.7945 0.0830 0.3809 0.053 Uiso 1 1 calc R U . . .
C97 C 0.8944(3) 0.1160(3) 0.4713(3) 0.0428(15) Uani 1 1 d . . . . .
H97A H 0.9066 0.1544 0.5010 0.064 Uiso 1 1 calc R U . . .
H97B H 0.9092 0.1327 0.4328 0.064 Uiso 1 1 calc R U . . .
H97C H 0.9182 0.0689 0.4822 0.064 Uiso 1 1 calc R U . . .
O95 O 0.7798(2) 0.1302(3) 0.50374(17) 0.0492(12) Uani 1 1 d . . . . .
N1 N 0.45390(16) 0.6869(2) 0.56716(16) 0.0128(7) Uani 1 1 d . . . . .
C101 C 0.4112(2) 0.6216(3) 0.5418(2) 0.0211(10) Uani 1 1 d . . . . .
H10A H 0.4371 0.5746 0.5514 0.025 Uiso 1 1 calc R U . . .
H10B H 0.3666 0.6194 0.5619 0.025 Uiso 1 1 calc R U . . .
C102 C 0.3944(2) 0.6236(3) 0.4760(2) 0.0295(12) Uani 1 1 d . . . . .
H10C H 0.3588 0.6621 0.4668 0.044 Uiso 1 1 calc R U . . .
H10D H 0.3764 0.5745 0.4628 0.044 Uiso 1 1 calc R U . . .
H10E H 0.4369 0.6355 0.4557 0.044 Uiso 1 1 calc R U . . .
C103 C 0.4217(2) 0.7610(2) 0.5477(2) 0.0172(9) Uani 1 1 d . . . . .
H10F H 0.4520 0.8020 0.5639 0.021 Uiso 1 1 calc R U . . .
H10G H 0.4218 0.7640 0.5042 0.021 Uiso 1 1 calc R U . . .
C104 C 0.3479(2) 0.7749(3) 0.5657(2) 0.0283(12) Uani 1 1 d . . . . .
H10H H 0.3170 0.7352 0.5494 0.043 Uiso 1 1 calc R U . . .
H10I H 0.3316 0.8237 0.5504 0.043 Uiso 1 1 calc R U . . .
H10J H 0.3472 0.7748 0.6088 0.043 Uiso 1 1 calc R U . . .
C105 C 0.4555(2) 0.6781(3) 0.63329(19) 0.0169(9) Uani 1 1 d . . . . .
H10K H 0.4786 0.6299 0.6440 0.020 Uiso 1 1 calc R U . . .
H10L H 0.4067 0.6754 0.6457 0.020 Uiso 1 1 calc R U . . .
C106 C 0.4933(2) 0.7408(3) 0.6673(2) 0.0238(11) Uani 1 1 d . . . . .
H10M H 0.5404 0.7468 0.6532 0.036 Uiso 1 1 calc R U . . .
H10N H 0.4966 0.7283 0.7094 0.036 Uiso 1 1 calc R U . . .
H10O H 0.4671 0.7877 0.6614 0.036 Uiso 1 1 calc R U . . .
C107 C 0.5275(2) 0.6855(3) 0.5453(2) 0.0160(9) Uani 1 1 d . . . . .
H10P H 0.5239 0.6835 0.5016 0.019 Uiso 1 1 calc R U . . .
H10Q H 0.5509 0.7333 0.5567 0.019 Uiso 1 1 calc R U . . .
C108 C 0.5741(2) 0.6214(3) 0.5674(2) 0.0261(11) Uani 1 1 d . . . . .
H10R H 0.5840 0.6267 0.6100 0.039 Uiso 1 1 calc R U . . .
H10S H 0.6182 0.6226 0.5473 0.039 Uiso 1 1 calc R U . . .
H10T H 0.5503 0.5735 0.5592 0.039 Uiso 1 1 calc R U . . .
N2 N 0.74947(17) 0.2000(2) 0.67744(16) 0.0138(8) Uani 1 1 d . . . . .
C201 C 0.7734(2) 0.1763(3) 0.7392(2) 0.0247(11) Uani 1 1 d . . . . .
H20A H 0.8204 0.1978 0.7487 0.030 Uiso 1 1 calc R U . . .
H20B H 0.7780 0.1210 0.7401 0.030 Uiso 1 1 calc R U . . .
C202 C 0.7252(3) 0.1999(3) 0.7869(2) 0.0339(13) Uani 1 1 d . . . . .
H20C H 0.7197 0.2546 0.7863 0.051 Uiso 1 1 calc R U . . .
H20D H 0.7455 0.1841 0.8255 0.051 Uiso 1 1 calc R U . . .
H20E H 0.6793 0.1761 0.7796 0.051 Uiso 1 1 calc R U . . .
C203 C 0.6821(2) 0.1573(3) 0.6602(2) 0.0234(11) Uani 1 1 d . . . . .
H20F H 0.6912 0.1029 0.6655 0.028 Uiso 1 1 calc R U . . .
H20G H 0.6461 0.1716 0.6879 0.028 Uiso 1 1 calc R U . . .
C204 C 0.6526(2) 0.1700(3) 0.5988(2) 0.0351(13) Uani 1 1 d . . . . .
H20H H 0.6431 0.2236 0.5929 0.053 Uiso 1 1 calc R U . . .
H20I H 0.6090 0.1415 0.5924 0.053 Uiso 1 1 calc R U . . .
H20J H 0.6865 0.1532 0.5708 0.053 Uiso 1 1 calc R U . . .
C205 C 0.7355(2) 0.2832(3) 0.6736(2) 0.0191(10) Uani 1 1 d . . . . .
H20K H 0.7261 0.2968 0.6317 0.023 Uiso 1 1 calc R U . . .
H20L H 0.6925 0.2943 0.6945 0.023 Uiso 1 1 calc R U . . .
C206 C 0.7937(2) 0.3324(3) 0.6989(3) 0.0317(13) Uani 1 1 d . . . . .
H20M H 0.7997 0.3242 0.7415 0.048 Uiso 1 1 calc R U . . .
H20N H 0.7821 0.3852 0.6911 0.048 Uiso 1 1 calc R U . . .
H20O H 0.8374 0.3197 0.6805 0.048 Uiso 1 1 calc R U . . .
C207 C 0.8066(2) 0.1811(2) 0.6360(2) 0.0178(10) Uani 1 1 d . . . . .
H20P H 0.7912 0.1984 0.5960 0.021 Uiso 1 1 calc R U . . .
H20Q H 0.8491 0.2100 0.6485 0.021 Uiso 1 1 calc R U . . .
C208 C 0.8265(2) 0.0996(3) 0.6323(2) 0.0224(10) Uani 1 1 d . . . . .
H20R H 0.8424 0.0815 0.6715 0.034 Uiso 1 1 calc R U . . .
H20S H 0.8643 0.0939 0.6052 0.034 Uiso 1 1 calc R U . . .
H20T H 0.7857 0.0703 0.6177 0.034 Uiso 1 1 calc R U . . .

loop_
_atom_site_aniso_label
_atom_site_aniso_U_11
_atom_site_aniso_U_22
_atom_site_aniso_U_33
_atom_site_aniso_U_23
_atom_site_aniso_U_13
_atom_site_aniso_U_12
Ru1 0.00587(13) 0.00523(17) 0.00899(16) -0.00024(12) 0.00151(12) 0.00052(11)
Ru2 0.00758(13) 0.00427(17) 0.00875(16) 0.00088(12) 0.00099(12) -0.00007(11)
Ru3 0.00774(13) 0.00650(17) 0.00990(17) 0.00040(13) 0.00209(12) -0.00208(11)
Ru4 0.00535(13) 0.00809(17) 0.01080(17) -0.00111(13) 0.00008(12) -0.00151(11)
Ru5 0.00579(13) 0.00770(17) 0.01025(17) -0.00071(13) -0.00019(12) 0.00073(11)
Ru6 0.00735(13) 0.00541(17) 0.01029(17) -0.00117(12) 0.00086(12) 0.00066(11)
Ru7 0.00666(13) 0.00406(17) 0.00914(16) -0.00052(12) 0.00052(12) -0.00113(11)
Ru8 0.00561(13) 0.00548(17) 0.00901(16) 0.00026(12) 0.00166(12) -0.00054(11)
K1 0.0182(4) 0.0091(5) 0.0093(4) 0.0002(3) -0.0003(3) -0.0014(3)
K2 0.0113(4) 0.0157(5) 0.0101(5) -0.0014(4) 0.0017(3) -0.0007(3)
Br1 0.01693(19) 0.0152(2) 0.0158(2) 0.00161(17) 0.00257(17) -0.00041(16)
Br2 0.01578(19) 0.0150(2) 0.0168(2) -0.00084(17) -0.00340(16) 0.00018(16)
Br3 0.01579(18) 0.0155(2) 0.0176(2) -0.00300(18) 0.00032(17) 0.00079(16)
Br4 0.01803(19) 0.0155(2) 0.0164(2) 0.00050(18) 0.00392(17) -0.00110(16)
C1 0.0145(19) 0.007(2) 0.016(2) -0.0019(17) 0.0079(17) -0.0012(15)
C2 0.0045(16) 0.021(3) 0.010(2) 0.0057(18) -0.0001(15) 0.0015(15)
C3 0.0176(19) 0.006(2) 0.012(2) -0.0012(17) 0.0034(17) -0.0019(16)
C4 0.0106(17) 0.014(3) 0.011(2) 0.0038(17) 0.0001(16) -0.0012(16)
C5 0.0127(18) 0.018(3) 0.014(2) 0.0058(19) 0.0036(16) 0.0011(17)
C6 0.017(2) 0.008(2) 0.021(2) -0.0027(18) -0.0009(18) -0.0041(16)
C7 0.0105(18) 0.020(3) 0.013(2) 0.0033(18) 0.0022(16) -0.0011(17)
C8 0.0127(19) 0.014(2) 0.020(2) -0.0016(18) -0.0031(18) -0.0003(16)
C9 0.0128(19) 0.013(2) 0.019(2) -0.0001(18) -0.0015(17) -0.0018(16)
C10 0.0095(17) 0.016(2) 0.015(2) -0.0054(18) 0.0006(16) -0.0003(16)
C11 0.0130(18) 0.007(2) 0.018(2) -0.0018(17) -0.0025(17) -0.0024(16)
C12 0.0116(18) 0.011(2) 0.018(2) -0.0036(19) -0.0007(16) -0.0020(16)
C13 0.0085(17) 0.010(2) 0.017(2) -0.0040(18) -0.0005(16) -0.0007(15)
C14 0.0150(19) 0.003(2) 0.012(2) 0.0021(16) 0.0044(16) -0.0009(15)
C15 0.0114(18) 0.011(2) 0.013(2) -0.0039(18) 0.0024(16) 0.0010(15)
C16 0.0150(19) 0.010(2) 0.016(2) 0.0008(17) 0.0060(17) 0.0005(16)
O1 0.0093(13) 0.0177(18) 0.0326(19) 0.0037(14) -0.0065(13) -0.0011(12)
O2 0.0183(14) 0.0135(18) 0.0216(17) -0.0084(14) 0.0007(13) 0.0038(12)
O3 0.0191(15) 0.0194(18) 0.0189(17) -0.0018(14) -0.0055(13) 0.0077(13)
O4 0.0299(17) 0.0080(18) 0.0246(19) -0.0034(14) 0.0047(14) -0.0037(13)
O5 0.0305(17) 0.0114(18) 0.0249(19) -0.0033(14) 0.0034(14) -0.0051(13)
O6 0.0186(15) 0.037(2) 0.027(2) 0.0013(16) 0.0112(14) -0.0072(14)
O7 0.0280(16) 0.023(2) 0.0250(19) -0.0087(15) 0.0013(14) -0.0153(14)
O8 0.0139(15) 0.032(2) 0.0267(19) -0.0003(15) 0.0096(14) 0.0035(13)
O9 0.0131(15) 0.035(2) 0.033(2) -0.0071(16) 0.0099(14) -0.0003(14)
O10 0.0247(15) 0.0144(18) 0.0228(18) 0.0044(14) -0.0007(14) 0.0061(13)
O11 0.0173(15) 0.024(2) 0.029(2) -0.0051(15) 0.0080(14) 0.0057(13)
O12 0.0331(17) 0.0129(19) 0.0274(19) 0.0057(15) -0.0027(15) -0.0046(14)
O13 0.0243(16) 0.0097(18) 0.0261(19) 0.0070(14) 0.0025(14) -0.0003(13)
O14 0.0128(14) 0.0143(17) 0.0228(18) 0.0021(13) -0.0052(13) -0.0037(12)
O15 0.0309(17) 0.0114(18) 0.0216(18) 0.0043(14) 0.0063(14) -0.0030(13)
O16 0.0081(13) 0.031(2) 0.0281(19) -0.0017(15) -0.0028(13) 0.0030(12)
C21 0.0104(15) 0.0043(17) 0.0097(17) -0.0028(14) 0.0014(14) -0.0012(13)
O21 0.0076(12) 0.0091(15) 0.0108(15) 0.0007(11) 0.0018(11) 0.0007(10)
O22 0.0068(12) 0.0097(15) 0.0110(15) 0.0000(11) -0.0008(11) 0.0002(10)
O23 0.0060(12) 0.0095(15) 0.0118(15) 0.0026(11) 0.0014(11) -0.0006(10)
C31 0.0035(14) 0.0089(18) 0.0116(18) -0.0018(14) 0.0050(13) -0.0011(13)
O31 0.0128(13) 0.0089(16) 0.0095(15) -0.0009(11) -0.0001(11) -0.0011(11)
O32 0.0128(13) 0.0078(16) 0.0106(15) 0.0012(12) -0.0005(11) 0.0005(11)
O33 0.0097(12) 0.0076(15) 0.0104(15) -0.0002(11) -0.0008(11) -0.0020(10)
C41 0.0101(17) 0.006(2) 0.010(2) 0.0035(16) 0.0002(15) -0.0018(14)
O41 0.0072(12) 0.0131(16) 0.0099(15) -0.0002(12) 0.0014(11) 0.0004(11)
O42 0.0084(12) 0.0090(16) 0.0110(15) -0.0027(11) 0.0014(11) 0.0018(10)
O43 0.0062(12) 0.0096(16) 0.0111(15) -0.0030(11) -0.0003(11) -0.0003(10)
C51 0.0053(16) 0.008(2) 0.012(2) 0.0000(16) -0.0032(15) -0.0008(14)
O51 0.0117(12) 0.0037(15) 0.0114(15) -0.0008(11) 0.0028(11) -0.0007(10)
O52 0.0126(12) 0.0042(15) 0.0111(15) 0.0013(11) 0.0032(11) -0.0007(10)
O53 0.0107(12) 0.0066(15) 0.0093(15) -0.0003(11) 0.0033(11) -0.0003(10)
C61 0.017(2) 0.030(3) 0.015(2) -0.012(2) 0.0048(18) -0.0057(19)
C62 0.020(2) 0.022(3) 0.036(3) -0.005(2) 0.001(2) -0.0073(19)
C63 0.020(2) 0.048(4) 0.025(3) 0.000(2) 0.002(2) -0.006(2)
O61 0.0169(15) 0.034(2) 0.0189(18) -0.0057(15) 0.0034(13) -0.0118(14)
C71 0.027(2) 0.017(3) 0.014(2) 0.0062(19) 0.0075(19) 0.0017(19)
C72 0.031(2) 0.016(3) 0.029(3) -0.003(2) 0.007(2) 0.003(2)
C73 0.027(2) 0.025(3) 0.030(3) 0.000(2) 0.008(2) 0.002(2)
O71 0.0304(17) 0.0161(18) 0.0156(17) 0.0041(13) 0.0078(13) 0.0047(14)
C81 0.0160(19) 0.022(3) 0.009(2) 0.0065(18) -0.0035(17) 0.0013(17)
C82 0.019(2) 0.031(3) 0.042(3) 0.005(2) 0.009(2) -0.003(2)
C83 0.028(2) 0.020(3) 0.024(3) 0.003(2) 0.006(2) 0.003(2)
O81 0.0252(16) 0.0141(19) 0.0215(18) 0.0005(13) -0.0071(14) -0.0004(13)
C91 0.031(3) 0.022(3) 0.050(4) 0.010(3) -0.008(3) 0.002(2)
C92 0.075(5) 0.046(4) 0.048(4) 0.007(3) -0.014(4) 0.002(4)
C93 0.036(3) 0.038(4) 0.055(4) 0.004(3) -0.009(3) 0.005(3)
O91 0.034(2) 0.052(3) 0.095(4) 0.000(3) -0.005(2) -0.011(2)
C95 0.030(2) 0.024(3) 0.027(3) 0.001(2) 0.005(2) 0.006(2)
C96 0.032(3) 0.039(4) 0.035(3) -0.007(3) 0.004(2) -0.003(2)
C97 0.032(3) 0.041(4) 0.056(4) -0.011(3) 0.006(3) -0.009(3)
O95 0.040(2) 0.077(3) 0.030(2) -0.016(2) 0.0010(18) 0.024(2)
N1 0.0116(15) 0.012(2) 0.0152(19) 0.0033(15) 0.0014(14) -0.0023(13)
C101 0.019(2) 0.012(3) 0.031(3) -0.004(2) -0.002(2) -0.0028(17)
C102 0.020(2) 0.037(3) 0.031(3) -0.012(2) -0.002(2) -0.006(2)
C103 0.022(2) 0.007(2) 0.022(3) 0.0024(18) -0.0039(18) -0.0022(17)
C104 0.022(2) 0.026(3) 0.037(3) -0.005(2) -0.002(2) 0.006(2)
C105 0.0165(19) 0.020(3) 0.014(2) 0.0024(19) 0.0037(17) 0.0004(17)
C106 0.025(2) 0.029(3) 0.017(3) -0.004(2) -0.0043(19) -0.001(2)
C107 0.0111(18) 0.022(3) 0.016(2) 0.0042(19) 0.0071(17) -0.0011(17)
C108 0.018(2) 0.036(3) 0.025(3) 0.004(2) 0.004(2) 0.008(2)
N2 0.0126(15) 0.012(2) 0.017(2) 0.0025(15) 0.0025(14) 0.0032(14)
C201 0.030(2) 0.022(3) 0.023(3) 0.008(2) 0.002(2) 0.011(2)
C202 0.041(3) 0.032(3) 0.030(3) 0.008(2) 0.014(2) 0.015(2)
C203 0.015(2) 0.014(3) 0.042(3) 0.000(2) 0.008(2) -0.0030(17)
C204 0.017(2) 0.040(4) 0.047(4) -0.011(3) -0.006(2) -0.004(2)
C205 0.0146(19) 0.016(3) 0.027(3) 0.002(2) 0.0047(18) 0.0028(17)
C206 0.022(2) 0.018(3) 0.056(4) -0.009(3) 0.009(2) -0.005(2)
C207 0.0126(19) 0.018(3) 0.024(3) 0.0028(19) 0.0048(18) 0.0041(17)
C208 0.023(2) 0.017(3) 0.028(3) -0.001(2) 0.005(2) 0.0037(18)

loop_
_atom_type_symbol
_atom_type_description
_atom_type_scat_dispersion_real
_atom_type_scat_dispersion_imag
_atom_type_scat_source
C C 0.0033 0.0016 'International Tables Vol C Tables 4.2.6.8 and 6.1.1.4'
H H 0.0000 0.0000 'International Tables Vol C Tables 4.2.6.8 and 6.1.1.4'
Br Br -0.2901 2.4595 'International Tables Vol C Tables 4.2.6.8 and 6.1.1.4'
N N 0.0061 0.0033 'International Tables Vol C Tables 4.2.6.8 and 6.1.1.4'
O O 0.0106 0.0060 'International Tables Vol C Tables 4.2.6.8 and 6.1.1.4'
Ru Ru -1.2594 0.8363 'International Tables Vol C Tables 4.2.6.8 and 6.1.1.4'
K K 0.2009 0.2494 'International Tables Vol C Tables 4.2.6.8 and 6.1.1.4'

loop_
_geom_angle_atom_site_label_1
_geom_angle_atom_site_label_2
_geom_angle_atom_site_label_3
_geom_angle
_geom_angle_site_symmetry_1
_geom_angle_site_symmetry_3
_geom_angle_publ_flag
C2 Ru1 C1 90.41(17) . . ?
C2 Ru1 O21 91.45(13) . . ?
C1 Ru1 O21 177.98(15) . . ?
C2 Ru1 O53 176.70(13) . . ?
C1 Ru1 O53 92.83(14) . . ?
O21 Ru1 O53 85.32(10) . . ?
C2 Ru1 Br4 98.48(13) . . ?
C1 Ru1 Br4 95.18(13) . . ?
O21 Ru1 Br4 85.32(7) . . ?
O53 Ru1 Br4 80.59(7) . . ?
C2 Ru1 Ru2 95.90(12) . . ?
C1 Ru1 Ru2 95.00(13) . . ?
O21 Ru1 Ru2 84.03(7) . . ?
O53 Ru1 Ru2 84.48(7) . . ?
Br4 Ru1 Ru2 162.297(17) . . ?
C3 Ru2 C4 86.79(17) . . ?
C3 Ru2 O52 93.09(15) . . ?
C4 Ru2 O52 178.61(15) . . ?
C3 Ru2 O23 177.82(15) . . ?
C4 Ru2 O23 95.37(14) . . ?
O52 Ru2 O23 84.76(10) . . ?
C3 Ru2 Br1 98.05(13) . . ?
C4 Ru2 Br1 97.24(12) . . ?
O52 Ru2 Br1 84.16(7) . . ?
O23 Ru2 Br1 81.42(7) . . ?
C3 Ru2 Ru1 96.39(13) . . ?
C4 Ru2 Ru1 94.96(13) . . ?
O52 Ru2 Ru1 83.68(7) . . ?
O23 Ru2 Ru1 83.72(7) . . ?
Br1 Ru2 Ru1 161.563(17) . . ?
C5 Ru3 C6 88.27(18) . . ?
C5 Ru3 O32 176.50(15) . . ?
C6 Ru3 O32 92.51(15) . . ?
C5 Ru3 O23 93.92(14) . . ?
C6 Ru3 O23 177.06(15) . . ?
O32 Ru3 O23 85.42(10) . . ?
C5 Ru3 Ru4 93.36(13) . . ?
C6 Ru3 Ru4 98.17(13) . . ?
O32 Ru3 Ru4 83.15(7) . . ?
O23 Ru3 Ru4 83.68(7) . . ?
C5 Ru3 Br1 97.92(13) . . ?
C6 Ru3 Br1 96.70(13) . . ?
O32 Ru3 Br1 85.38(7) . . ?
O23 Ru3 Br1 81.07(7) . . ?
Ru4 Ru3 Br1 161.572(17) . . ?
C7 Ru4 C8 88.88(18) . . ?
C7 Ru4 O22 94.36(14) . . ?
C8 Ru4 O22 175.44(15) . . ?
C7 Ru4 O33 177.93(15) . . ?
C8 Ru4 O33 92.22(15) . . ?
O22 Ru4 O33 84.64(10) . . ?
C7 Ru4 Ru3 97.23(13) . . ?
C8 Ru4 Ru3 91.97(13) . . ?
O22 Ru4 Ru3 84.46(7) . . ?
O33 Ru4 Ru3 84.50(7) . . ?
C7 Ru4 Br2 96.05(13) . . ?
C8 Ru4 Br2 97.12(14) . . ?
O22 Ru4 Br2 85.74(7) . . ?
O33 Ru4 Br2 82.07(7) . . ?
Ru3 Ru4 Br2 164.035(16) . . ?
C9 Ru5 C10 88.12(18) . . ?
C9 Ru5 O41 176.87(15) . . ?
C10 Ru5 O41 94.79(14) . . ?
C9 Ru5 O33 93.14(15) . . ?
C10 Ru5 O33 178.66(14) . . ?
O41 Ru5 O33 83.93(10) . . ?
C9 Ru5 Ru6 94.15(13) . . ?
C10 Ru5 Ru6 96.43(13) . . ?
O41 Ru5 Ru6 84.40(7) . . ?
O33 Ru5 Ru6 83.03(7) . . ?
C9 Ru5 Br2 95.85(13) . . ?
C10 Ru5 Br2 98.02(13) . . ?
O41 Ru5 Br2 84.88(7) . . ?
O33 Ru5 Br2 82.31(7) . . ?
Ru6 Ru5 Br2 162.651(17) . . ?
C11 Ru6 C12 88.89(18) . . ?
C11 Ru6 O31 93.46(15) . . ?
C12 Ru6 O31 176.82(15) . . ?
C11 Ru6 O43 177.60(15) . . ?
C12 Ru6 O43 93.23(15) . . ?
O31 Ru6 O43 84.37(10) . . ?
C11 Ru6 Ru5 95.64(12) . . ?
C12 Ru6 Ru5 93.12(12) . . ?
O31 Ru6 Ru5 84.53(7) . . ?
O43 Ru6 Ru5 83.14(7) . . ?
C11 Ru6 Br3 99.69(12) . . ?
C12 Ru6 Br3 98.29(12) . . ?
O31 Ru6 Br3 83.42(7) . . ?
O43 Ru6 Br3 81.12(7) . . ?
Ru5 Ru6 Br3 161.010(17) . . ?
C14 Ru7 C13 89.46(17) . . ?
C14 Ru7 O51 93.56(14) . . ?
C13 Ru7 O51 176.82(13) . . ?
C14 Ru7 O43 177.85(14) . . ?
C13 Ru7 O43 92.20(14) . . ?
O51 Ru7 O43 84.81(10) . . ?
C14 Ru7 Br3 99.67(13) . . ?
C13 Ru7 Br3 92.62(13) . . ?
O51 Ru7 Br3 85.88(7) . . ?
O43 Ru7 Br3 81.63(7) . . ?
C14 Ru7 Ru8 93.91(13) . . ?
C13 Ru7 Ru8 96.99(13) . . ?
O51 Ru7 Ru8 83.83(7) . . ?
O43 Ru7 Ru8 84.52(7) . . ?
Br3 Ru7 Ru8 163.428(17) . . ?
C15 Ru8 C16 88.70(18) . . ?
C15 Ru8 O42 90.98(14) . . ?
C16 Ru8 O42 179.23(15) . . ?
C15 Ru8 O53 175.65(14) . . ?
C16 Ru8 O53 95.06(15) . . ?
O42 Ru8 O53 85.28(10) . . ?
C15 Ru8 Ru7 92.94(13) . . ?
C16 Ru8 Ru7 97.33(13) . . ?
O42 Ru8 Ru7 83.39(7) . . ?
O53 Ru8 Ru7 84.43(7) . . ?
C15 Ru8 Br4 102.33(13) . . ?
C16 Ru8 Br4 92.46(13) . . ?
O42 Ru8 Br4 86.92(7) . . ?
O53 Ru8 Br4 79.73(7) . . ?
Ru7 Ru8 Br4 162.046(17) . . ?
O42 K1 O71 80.47(9) . . ?
O42 K1 O61 152.00(10) . . ?
O71 K1 O61 73.88(10) . . ?
O42 K1 O21 78.31(8) . . ?
O71 K1 O21 155.05(9) . . ?
O61 K1 O21 129.12(10) . . ?
O42 K1 O22 93.59(8) . . ?
O71 K1 O22 149.04(9) . . ?
O61 K1 O22 102.57(9) . . ?
O21 K1 O22 46.16(7) . . ?
O42 K1 O41 46.85(7) . . ?
O71 K1 O41 77.22(9) . . ?
O61 K1 O41 114.86(9) . . ?
O21 K1 O41 97.30(8) . . ?
O22 K1 O41 76.72(8) . . ?
O42 K1 O81 113.61(8) . 4_565 ?
O71 K1 O81 76.53(9) . 4_565 ?
O61 K1 O81 71.31(9) . 4_565 ?
O21 K1 O81 100.21(8) . 4_565 ?
O22 K1 O81 132.45(9) . 4_565 ?
O41 K1 O81 149.81(9) . 4_565 ?
O42 K1 C41 23.54(8) . . ?
O71 K1 C41 82.29(10) . . ?
O61 K1 C41 137.87(10) . . ?
O21 K1 C41 83.48(9) . . ?
O22 K1 C41 80.76(9) . . ?
O41 K1 C41 24.10(8) . . ?
O81 K1 C41 135.85(9) 4_565 . ?
O42 K1 C21 81.12(9) . . ?
O71 K1 C21 158.92(10) . . ?
O61 K1 C21 121.37(10) . . ?
O21 K1 C21 23.30(8) . . ?
O22 K1 C21 23.76(8) . . ?
O41 K1 C21 82.71(9) . . ?
O81 K1 C21 120.65(10) 4_565 . ?
C41 K1 C21 76.74(10) . . ?
O42 K1 C83 130.71(10) . 4_565 ?
O71 K1 C83 116.87(11) . 4_565 ?
O61 K1 C83 72.62(11) . 4_565 ?
O21 K1 C83 69.46(10) . 4_565 ?
O22 K1 C83 90.09(10) . 4_565 ?
O41 K1 C83 165.86(10) . 4_565 ?
O81 K1 C83 42.50(10) 4_565 4_565 ?
C41 K1 C83 149.35(11) . 4_565 ?
C21 K1 C83 83.15(11) . 4_565 ?
O42 K1 C71 75.77(10) . . ?
O71 K1 C71 18.46(9) . . ?
O61 K1 C71 76.35(11) . . ?
O21 K1 C71 153.60(10) . . ?
O22 K1 C71 130.69(9) . . ?
O41 K1 C71 60.80(9) . . ?
O81 K1 C71 94.68(10) 4_565 . ?
C41 K1 C71 70.73(11) . . ?
C21 K1 C71 143.43(11) . . ?
C83 K1 C71 133.29(11) 4_565 . ?
O42 K1 Br4 60.83(6) . . ?
O71 K1 Br4 99.15(7) . . ?
O61 K1 Br4 133.90(7) . . ?
O21 K1 Br4 58.80(5) . . ?
O22 K1 Br4 104.35(6) . . ?
O41 K1 Br4 107.36(6) . . ?
O81 K1 Br4 62.86(6) 4_565 . ?
C41 K1 Br4 83.31(7) . . ?
C21 K1 Br4 80.61(7) . . ?
C83 K1 Br4 70.64(8) 4_565 . ?
C71 K1 Br4 111.02(8) . . ?
O32 K2 O81 166.78(9) . . ?
O32 K2 O61 96.40(9) . 4_566 ?
O81 K2 O61 74.80(10) . 4_566 ?
O32 K2 O51 92.77(8) . . ?
O81 K2 O51 87.59(9) . . ?
O61 K2 O51 137.75(10) 4_566 . ?
O32 K2 O31 46.56(8) . . ?
O81 K2 O31 121.12(9) . . ?
O61 K2 O31 80.64(9) 4_566 . ?
O51 K2 O31 76.24(8) . . ?
O32 K2 O52 77.26(8) . . ?
O81 K2 O52 111.87(9) . . ?
O61 K2 O52 173.21(9) 4_566 . ?
O51 K2 O52 46.15(8) . . ?
O31 K2 O52 96.41(8) . . ?
O32 K2 O71 108.08(9) . 4_566 ?
O81 K2 O71 78.96(9) . 4_566 ?
O61 K2 O71 72.04(9) 4_566 4_566 ?
O51 K2 O71 142.34(9) . 4_566 ?
O31 K2 O71 140.38(9) . 4_566 ?
O52 K2 O71 107.39(9) . 4_566 ?
O32 K2 C31 23.58(9) . . ?
O81 K2 C31 144.87(10) . . ?
O61 K2 C31 93.06(9) 4_566 . ?
O51 K2 C31 79.59(9) . . ?
O31 K2 C31 23.94(9) . . ?
O52 K2 C31 82.09(9) . . ?
O71 K2 C31 129.21(10) 4_566 . ?
O32 K2 C51 80.97(9) . . ?
O81 K2 C51 103.57(10) . . ?
O61 K2 C51 158.73(10) 4_566 . ?
O51 K2 C51 23.17(9) . . ?
O31 K2 C51 82.40(9) . . ?
O52 K2 C51 23.62(9) . . ?
O71 K2 C51 128.95(10) 4_566 . ?
C31 K2 C51 76.05(9) . . ?
O32 K2 Br1 58.36(6) . . ?
O81 K2 Br1 134.40(7) . . ?
O61 K2 Br1 117.72(8) 4_566 . ?
O51 K2 Br1 102.16(6) . . ?
O31 K2 Br1 104.43(6) . . ?
O52 K2 Br1 56.92(6) . . ?
O71 K2 Br1 66.19(7) 4_566 . ?
C31 K2 Br1 80.54(8) . . ?
C51 K2 Br1 78.99(7) . . ?
O32 K2 Br3 101.63(6) . . ?
O81 K2 Br3 67.57(7) . . ?
O61 K2 Br3 80.48(7) 4_566 . ?
O51 K2 Br3 57.27(6) . . ?
O31 K2 Br3 55.96(6) . . ?
O52 K2 Br3 103.02(6) . . ?
O71 K2 Br3 141.20(7) 4_566 . ?
C31 K2 Br3 78.06(7) . . ?
C51 K2 Br3 79.42(8) . . ?
Br1 K2 Br3 152.61(3) . . ?
O32 K2 K1 129.97(6) . 4_566 ?
O81 K2 K1 48.47(7) . 4_566 ?
O61 K2 K1 43.11(6) 4_566 4_566 ?
O51 K2 K1 136.05(6) . 4_566 ?
O31 K2 K1 123.09(6) . 4_566 ?
O52 K2 K1 140.46(6) . 4_566 ?
O71 K2 K1 42.92(6) 4_566 4_566 ?
C31 K2 K1 135.16(7) . 4_566 ?
C51 K2 K1 148.07(7) . 4_566 ?
Br1 K2 K1 108.70(3) . 4_566 ?
Br3 K2 K1 98.53(3) . 4_566 ?
Ru2 Br1 Ru3 84.703(16) . . ?
Ru2 Br1 K2 87.720(19) . . ?
Ru3 Br1 K2 85.669(19) . . ?
Ru5 Br2 Ru4 82.828(16) . . ?
Ru7 Br3 Ru6 84.168(16) . . ?
Ru7 Br3 K2 85.774(19) . . ?
Ru6 Br3 K2 87.130(18) . . ?
Ru1 Br4 Ru8 85.475(16) . . ?
Ru1 Br4 K1 86.666(19) . . ?
Ru8 Br4 K1 83.625(19) . . ?
O1 C1 Ru1 178.2(4) . . ?
O2 C2 Ru1 177.6(4) . . ?
O3 C3 Ru2 178.5(4) . . ?
O4 C4 Ru2 178.7(4) . . ?
O5 C5 Ru3 177.7(4) . . ?
O6 C6 Ru3 177.6(4) . . ?
O7 C7 Ru4 177.4(4) . . ?
O8 C8 Ru4 178.5(4) . . ?
O9 C9 Ru5 179.7(5) . . ?
O10 C10 Ru5 179.3(4) . . ?
O11 C11 Ru6 179.2(4) . . ?
O12 C12 Ru6 178.5(4) . . ?
O13 C13 Ru7 177.3(3) . . ?
O14 C14 Ru7 178.9(4) . . ?
O15 C15 Ru8 178.4(4) . . ?
O16 C16 Ru8 178.5(4) . . ?
O21 C21 O22 118.7(4) . . ?
O21 C21 O23 120.6(3) . . ?
O22 C21 O23 120.7(3) . . ?
O21 C21 K1 59.1(2) . . ?
O22 C21 K1 63.2(2) . . ?
O23 C21 K1 161.1(3) . . ?
C21 O21 Ru1 125.7(2) . . ?
C21 O21 K1 97.5(2) . . ?
Ru1 O21 K1 128.27(11) . . ?
C21 O22 Ru4 124.7(2) . . ?
C21 O22 K1 93.0(2) . . ?
Ru4 O22 K1 132.30(12) . . ?
C21 O23 Ru2 123.4(2) . . ?
C21 O23 Ru3 123.7(2) . . ?
Ru2 O23 Ru3 111.71(12) . . ?
O32 C31 O31 119.6(4) . . ?
O32 C31 O33 120.5(4) . . ?
O31 C31 O33 119.9(4) . . ?
O32 C31 K2 60.00(19) . . ?
O31 C31 K2 63.5(2) . . ?
O33 C31 K2 159.5(2) . . ?
C31 O31 Ru6 124.8(3) . . ?
C31 O31 K2 92.5(2) . . ?
Ru6 O31 K2 132.27(11) . . ?
C31 O32 Ru3 126.5(3) . . ?
C31 O32 K2 96.4(2) . . ?
Ru3 O32 K2 129.97(12) . . ?
C31 O33 Ru4 122.0(2) . . ?
C31 O33 Ru5 123.3(2) . . ?
Ru4 O33 Ru5 110.84(11) . . ?
O42 C41 O41 119.5(4) . . ?
O42 C41 O43 120.2(3) . . ?
O41 C41 O43 120.3(3) . . ?
O42 C41 K1 56.9(2) . . ?
O41 C41 K1 65.8(2) . . ?
O43 C41 K1 161.5(3) . . ?
C41 O41 Ru5 123.9(3) . . ?
C41 O41 K1 90.1(2) . . ?
Ru5 O41 K1 133.37(12) . . ?
C41 O42 Ru8 127.6(2) . . ?
C41 O42 K1 99.6(2) . . ?
Ru8 O42 K1 128.44(12) . . ?
C41 O43 Ru6 123.9(2) . . ?
C41 O43 Ru7 122.5(2) . . ?
Ru6 O43 Ru7 111.77(12) . . ?
O51 C51 O52 119.1(4) . . ?
O51 C51 O53 120.8(4) . . ?
O52 C51 O53 120.1(4) . . ?
O51 C51 K2 60.0(2) . . ?
O52 C51 K2 61.7(2) . . ?
O53 C51 K2 164.0(2) . . ?
C51 O51 Ru7 126.8(3) . . ?
C51 O51 K2 96.8(2) . . ?
Ru7 O51 K2 130.35(11) . . ?
C51 O52 Ru2 126.1(3) . . ?
C51 O52 K2 94.7(2) . . ?
Ru2 O52 K2 130.10(11) . . ?
C51 O53 Ru1 123.1(2) . . ?
C51 O53 Ru8 122.7(2) . . ?
Ru1 O53 Ru8 113.83(12) . . ?
O61 C61 C62 120.7(4) . . ?
O61 C61 C63 121.5(5) . . ?
C62 C61 C63 117.9(4) . . ?
C61 C62 H62A 109.5 . . ?
C61 C62 H62B 109.5 . . ?
H62A C62 H62B 109.5 . . ?
C61 C62 H62C 109.5 . . ?
H62A C62 H62C 109.5 . . ?
H62B C62 H62C 109.5 . . ?
C61 C63 H63A 109.5 . . ?
C61 C63 H63B 109.5 . . ?
H63A C63 H63B 109.5 . . ?
C61 C63 H63C 109.5 . . ?
H63A C63 H63C 109.5 . . ?
H63B C63 H63C 109.5 . . ?
C61 O61 K1 126.2(3) . . ?
C61 O61 K2 140.4(3) . 4_565 ?
K1 O61 K2 93.41(9) . 4_565 ?
O71 C71 C73 121.0(4) . . ?
O71 C71 C72 120.7(4) . . ?
C73 C71 C72 118.2(4) . . ?
O71 C71 K1 44.7(2) . . ?
C73 C71 K1 102.4(3) . . ?
C72 C71 K1 120.7(3) . . ?
C71 C72 H72A 109.5 . . ?
C71 C72 H72B 109.5 . . ?
H72A C72 H72B 109.5 . . ?
C71 C72 H72C 109.5 . . ?
H72A C72 H72C 109.5 . . ?
H72B C72 H72C 109.5 . . ?
C71 C73 H73A 109.5 . . ?
C71 C73 H73B 109.5 . . ?
H73A C73 H73B 109.5 . . ?
C71 C73 H73C 109.5 . . ?
H73A C73 H73C 109.5 . . ?
H73B C73 H73C 109.5 . . ?
C71 O71 K1 116.9(3) . . ?
C71 O71 K2 127.0(3) . 4_565 ?
K1 O71 K2 92.16(10) . 4_565 ?
O81 C81 C83 121.2(4) . . ?
O81 C81 C82 122.1(4) . . ?
C83 C81 C82 116.6(4) . . ?
C81 C82 H82A 109.5 . . ?
C81 C82 H82B 109.5 . . ?
H82A C82 H82B 109.5 . . ?
C81 C82 H82C 109.5 . . ?
H82A C82 H82C 109.5 . . ?
H82B C82 H82C 109.5 . . ?
C81 C83 K1 82.3(3) . 4_566 ?
C81 C83 H83A 109.5 . . ?
K1 C83 H83A 70.2 4_566 . ?
C81 C83 H83B 109.5 . . ?
K1 C83 H83B 167.0 4_566 . ?
H83A C83 H83B 109.5 . . ?
C81 C83 H83C 109.5 . . ?
K1 C83 H83C 59.9 4_566 . ?
H83A C83 H83C 109.5 . . ?
H83B C83 H83C 109.5 . . ?
C81 O81 K2 137.8(3) . . ?
C81 O81 K1 108.2(3) . 4_566 ?
K2 O81 K1 88.01(9) . 4_566 ?
O91 C91 C92 121.9(6) . . ?
O91 C91 C93 121.5(6) . . ?
C92 C91 C93 116.6(5) . . ?
C91 C92 H92A 109.5 . . ?
C91 C92 H92B 109.5 . . ?
H92A C92 H92B 109.5 . . ?
C91 C92 H92C 109.5 . . ?
H92A C92 H92C 109.5 . . ?
H92B C92 H92C 109.5 . . ?
C91 C93 H93A 109.5 . . ?
C91 C93 H93B 109.5 . . ?
H93A C93 H93B 109.5 . . ?
C91 C93 H93C 109.5 . . ?
H93A C93 H93C 109.5 . . ?
H93B C93 H93C 109.5 . . ?
O95 C95 C96 121.2(5) . . ?
O95 C95 C97 121.9(5) . . ?
C96 C95 C97 117.0(4) . . ?
C95 C96 H96A 109.5 . . ?
C95 C96 H96B 109.5 . . ?
H96A C96 H96B 109.5 . . ?
C95 C96 H96C 109.5 . . ?
H96A C96 H96C 109.5 . . ?
H96B C96 H96C 109.5 . . ?
C95 C97 H97A 109.5 . . ?
C95 C97 H97B 109.5 . . ?
H97A C97 H97B 109.5 . . ?
C95 C97 H97C 109.5 . . ?
H97A C97 H97C 109.5 . . ?
H97B C97 H97C 109.5 . . ?
C105 N1 C103 111.5(3) . . ?
C105 N1 C101 106.2(3) . . ?
C103 N1 C101 110.9(3) . . ?
C105 N1 C107 110.9(3) . . ?
C103 N1 C107 106.7(3) . . ?
C101 N1 C107 110.6(3) . . ?
C102 C101 N1 116.0(4) . . ?
C102 C101 H10A 108.3 . . ?
N1 C101 H10A 108.3 . . ?
C102 C101 H10B 108.3 . . ?
N1 C101 H10B 108.3 . . ?
H10A C101 H10B 107.4 . . ?
C101 C102 H10C 109.5 . . ?
C101 C102 H10D 109.5 . . ?
H10C C102 H10D 109.5 . . ?
C101 C102 H10E 109.5 . . ?
H10C C102 H10E 109.5 . . ?
H10D C102 H10E 109.5 . . ?
C104 C103 N1 115.8(4) . . ?
C104 C103 H10F 108.3 . . ?
N1 C103 H10F 108.3 . . ?
C104 C103 H10G 108.3 . . ?
N1 C103 H10G 108.3 . . ?
H10F C103 H10G 107.4 . . ?
C103 C104 H10H 109.5 . . ?
C103 C104 H10I 109.5 . . ?
H10H C104 H10I 109.5 . . ?
C103 C104 H10J 109.5 . . ?
H10H C104 H10J 109.5 . . ?
H10I C104 H10J 109.5 . . ?
N1 C105 C106 114.5(4) . . ?
N1 C105 H10K 108.6 . . ?
C106 C105 H10K 108.6 . . ?
N1 C105 H10L 108.6 . . ?
C106 C105 H10L 108.6 . . ?
H10K C105 H10L 107.6 . . ?
C105 C106 H10M 109.5 . . ?
C105 C106 H10N 109.5 . . ?
H10M C106 H10N 109.5 . . ?
C105 C106 H10O 109.5 . . ?
H10M C106 H10O 109.5 . . ?
H10N C106 H10O 109.5 . . ?
C108 C107 N1 116.2(4) . . ?
C108 C107 H10P 108.2 . . ?
N1 C107 H10P 108.2 . . ?
C108 C107 H10Q 108.2 . . ?
N1 C107 H10Q 108.2 . . ?
H10P C107 H10Q 107.4 . . ?
C107 C108 H10R 109.5 . . ?
C107 C108 H10S 109.5 . . ?
H10R C108 H10S 109.5 . . ?
C107 C108 H10T 109.5 . . ?
H10R C108 H10T 109.5 . . ?
H10S C108 H10T 109.5 . . ?
C205 N2 C201 111.8(3) . . ?
C205 N2 C207 108.3(3) . . ?
C201 N2 C207 108.8(3) . . ?
C205 N2 C203 109.3(3) . . ?
C201 N2 C203 107.8(3) . . ?
C207 N2 C203 110.9(3) . . ?
N2 C201 C202 114.9(4) . . ?
N2 C201 H20A 108.5 . . ?
C202 C201 H20A 108.5 . . ?
N2 C201 H20B 108.5 . . ?
C202 C201 H20B 108.5 . . ?
H20A C201 H20B 107.5 . . ?
C201 C202 H20C 109.5 . . ?
C201 C202 H20D 109.5 . . ?
H20C C202 H20D 109.5 . . ?
C201 C202 H20E 109.5 . . ?
H20C C202 H20E 109.5 . . ?
H20D C202 H20E 109.5 . . ?
C204 C203 N2 115.6(4) . . ?
C204 C203 H20F 108.4 . . ?
N2 C203 H20F 108.4 . . ?
C204 C203 H20G 108.4 . . ?
N2 C203 H20G 108.4 . . ?
H20F C203 H20G 107.4 . . ?
C203 C204 H20H 109.5 . . ?
C203 C204 H20I 109.5 . . ?
H20H C204 H20I 109.5 . . ?
C203 C204 H20J 109.5 . . ?
H20H C204 H20J 109.5 . . ?
H20I C204 H20J 109.5 . . ?
C206 C205 N2 115.1(4) . . ?
C206 C205 H20K 108.5 . . ?
N2 C205 H20K 108.5 . . ?
C206 C205 H20L 108.5 . . ?
N2 C205 H20L 108.5 . . ?
H20K C205 H20L 107.5 . . ?
C205 C206 H20M 109.5 . . ?
C205 C206 H20N 109.5 . . ?
H20M C206 H20N 109.5 . . ?
C205 C206 H20O 109.5 . . ?
H20M C206 H20O 109.5 . . ?
H20N C206 H20O 109.5 . . ?
C208 C207 N2 116.2(4) . . ?
C208 C207 H20P 108.2 . . ?
N2 C207 H20P 108.2 . . ?
C208 C207 H20Q 108.2 . . ?
N2 C207 H20Q 108.2 . . ?
H20P C207 H20Q 107.4 . . ?
C207 C208 H20R 109.5 . . ?
C207 C208 H20S 109.5 . . ?
H20R C208 H20S 109.5 . . ?
C207 C208 H20T 109.5 . . ?
H20R C208 H20T 109.5 . . ?
H20S C208 H20T 109.5 . . ?

loop_
_geom_bond_atom_site_label_1
_geom_bond_atom_site_label_2
_geom_bond_distance
_geom_bond_site_symmetry_2
_geom_bond_publ_flag
Ru1 C2 1.833(5) . ?
Ru1 C1 1.837(4) . ?
Ru1 O21 2.120(2) . ?
Ru1 O53 2.150(3) . ?
Ru1 Br4 2.6364(5) . ?
Ru1 Ru2 2.6497(4) . ?
Ru2 C3 1.832(4) . ?
Ru2 C4 1.835(4) . ?
Ru2 O52 2.115(3) . ?
Ru2 O23 2.155(2) . ?
Ru2 Br1 2.6411(5) . ?
Ru3 C5 1.842(5) . ?
Ru3 C6 1.843(4) . ?
Ru3 O32 2.118(3) . ?
Ru3 O23 2.156(3) . ?
Ru3 Ru4 2.6485(5) . ?
Ru3 Br1 2.6550(5) . ?
Ru4 C7 1.828(4) . ?
Ru4 C8 1.833(4) . ?
Ru4 O22 2.126(3) . ?
Ru4 O33 2.136(3) . ?
Ru4 Br2 2.6766(5) . ?
Ru5 C9 1.832(4) . ?
Ru5 C10 1.836(4) . ?
Ru5 O41 2.115(3) . ?
Ru5 O33 2.149(3) . ?
Ru5 Ru6 2.6406(4) . ?
Ru5 Br2 2.6572(5) . ?
Ru6 C11 1.837(4) . ?
Ru6 C12 1.837(4) . ?
Ru6 O31 2.108(3) . ?
Ru6 O43 2.142(3) . ?
Ru6 Br3 2.6624(5) . ?
Ru7 C14 1.837(4) . ?
Ru7 C13 1.837(4) . ?
Ru7 O51 2.108(3) . ?
Ru7 O43 2.148(2) . ?
Ru7 Br3 2.6361(5) . ?
Ru7 Ru8 2.6503(5) . ?
Ru8 C15 1.823(4) . ?
Ru8 C16 1.833(4) . ?
Ru8 O42 2.106(2) . ?
Ru8 O53 2.151(3) . ?
Ru8 Br4 2.6729(6) . ?
K1 O42 2.649(3) . ?
K1 O71 2.714(3) . ?
K1 O61 2.727(3) . ?
K1 O21 2.746(3) . ?
K1 O22 2.835(3) . ?
K1 O41 2.844(3) . ?
K1 O81 2.983(3) 4_565 ?
K1 C41 3.118(4) . ?
K1 C21 3.170(4) . ?
K1 C83 3.424(5) 4_565 ?
K1 C71 3.444(5) . ?
K1 Br4 3.6625(9) . ?
K2 O32 2.732(3) . ?
K2 O81 2.745(3) . ?
K2 O61 2.746(3) 4_566 ?
K2 O51 2.772(3) . ?
K2 O31 2.808(3) . ?
K2 O52 2.808(3) . ?
K2 O71 2.814(3) 4_566 ?
K2 C31 3.134(4) . ?
K2 C51 3.179(4) . ?
K2 Br1 3.7177(10) . ?
K2 Br3 3.7694(10) . ?
K2 K1 3.9831(13) 4_566 ?
C1 O1 1.152(5) . ?
C2 O2 1.152(5) . ?
C3 O3 1.152(5) . ?
C4 O4 1.150(5) . ?
C5 O5 1.147(5) . ?
C6 O6 1.145(5) . ?
C7 O7 1.144(5) . ?
C8 O8 1.153(5) . ?
C9 O9 1.155(5) . ?
C10 O10 1.149(5) . ?
C11 O11 1.151(5) . ?
C12 O12 1.141(5) . ?
C13 O13 1.143(5) . ?
C14 O14 1.141(5) . ?
C15 O15 1.155(5) . ?
C16 O16 1.154(5) . ?
C21 O21 1.265(4) . ?
C21 O22 1.279(4) . ?
C21 O23 1.303(5) . ?
C31 O32 1.262(5) . ?
C31 O31 1.273(5) . ?
C31 O33 1.315(5) . ?
C41 O42 1.263(4) . ?
C41 O41 1.273(4) . ?
C41 O43 1.305(5) . ?
C51 O51 1.260(5) . ?
C51 O52 1.278(5) . ?
C51 O53 1.311(5) . ?
C61 O61 1.223(5) . ?
C61 C62 1.492(7) . ?
C61 C63 1.495(6) . ?
C62 H62A 0.9800 . ?
C62 H62B 0.9800 . ?
C62 H62C 0.9800 . ?
C63 H63A 0.9800 . ?
C63 H63B 0.9800 . ?
C63 H63C 0.9800 . ?
O61 K2 2.746(3) 4_565 ?
C71 O71 1.222(5) . ?
C71 C73 1.481(6) . ?
C71 C72 1.493(6) . ?
C72 H72A 0.9800 . ?
C72 H72B 0.9800 . ?
C72 H72C 0.9800 . ?
C73 H73A 0.9800 . ?
C73 H73B 0.9800 . ?
C73 H73C 0.9800 . ?
O71 K2 2.815(3) 4_565 ?
C81 O81 1.203(5) . ?
C81 C83 1.499(6) . ?
C81 C82 1.503(6) . ?
C82 H82A 0.9800 . ?
C82 H82B 0.9800 . ?
C82 H82C 0.9800 . ?
C83 K1 3.424(5) 4_566 ?
C83 H83A 0.9800 . ?
C83 H83B 0.9800 . ?
C83 H83C 0.9800 . ?
O81 K1 2.984(3) 4_566 ?
C91 O91 1.218(6) . ?
C91 C92 1.460(9) . ?
C91 C93 1.463(8) . ?
C92 H92A 0.9800 . ?
C92 H92B 0.9800 . ?
C92 H92C 0.9800 . ?
C93 H93A 0.9800 . ?
C93 H93B 0.9800 . ?
C93 H93C 0.9800 . ?
C95 O95 1.204(6) . ?
C95 C96 1.486(7) . ?
C95 C97 1.494(7) . ?
C96 H96A 0.9800 . ?
C96 H96B 0.9800 . ?
C96 H96C 0.9800 . ?
C97 H97A 0.9800 . ?
C97 H97B 0.9800 . ?
C97 H97C 0.9800 . ?
N1 C105 1.509(5) . ?
N1 C103 1.513(5) . ?
N1 C101 1.515(5) . ?
N1 C107 1.518(5) . ?
C101 C102 1.514(7) . ?
C101 H10A 0.9900 . ?
C101 H10B 0.9900 . ?
C102 H10C 0.9800 . ?
C102 H10D 0.9800 . ?
C102 H10E 0.9800 . ?
C103 C104 1.510(6) . ?
C103 H10F 0.9900 . ?
C103 H10G 0.9900 . ?
C104 H10H 0.9800 . ?
C104 H10I 0.9800 . ?
C104 H10J 0.9800 . ?
C105 C106 1.517(6) . ?
C105 H10K 0.9900 . ?
C105 H10L 0.9900 . ?
C106 H10M 0.9800 . ?
C106 H10N 0.9800 . ?
C106 H10O 0.9800 . ?
C107 C108 1.516(6) . ?
C107 H10P 0.9900 . ?
C107 H10Q 0.9900 . ?
C108 H10R 0.9800 . ?
C108 H10S 0.9800 . ?
C108 H10T 0.9800 . ?
N2 C205 1.508(6) . ?
N2 C201 1.512(6) . ?
N2 C207 1.518(5) . ?
N2 C203 1.527(5) . ?
C201 C202 1.518(7) . ?
C201 H20A 0.9900 . ?
C201 H20B 0.9900 . ?
C202 H20C 0.9800 . ?
C202 H20D 0.9800 . ?
C202 H20E 0.9800 . ?
C203 C204 1.493(7) . ?
C203 H20F 0.9900 . ?
C203 H20G 0.9900 . ?
C204 H20H 0.9800 . ?
C204 H20I 0.9800 . ?
C204 H20J 0.9800 . ?
C205 C206 1.505(6) . ?
C205 H20K 0.9900 . ?
C205 H20L 0.9900 . ?
C206 H20M 0.9800 . ?
C206 H20N 0.9800 . ?
C206 H20O 0.9800 . ?
C207 C208 1.503(6) . ?
C207 H20P 0.9900 . ?
C207 H20Q 0.9900 . ?
C208 H20R 0.9800 . ?
C208 H20S 0.9800 . ?
C208 H20T 0.9800 . ?
